data_1534150
loop_
_publ_author_name
'Allmann, R.'

_publ_section_title
;
 Die Doppelschichtstruktur der plaettchenfoermigen Calcium-Aluminium-H
 Salze am Beispiel des (Ca O)3 Al2 O3 Ca S O4 (H2 O)12
;
_journal_name_full
;
Neues Jahrbuch fuer Mineralogie. Monatshefte (Band=Jahr) (1950-)
;
_journal_page_first 140
_journal_page_last 144
_journal_volume 1968
_journal_year 1968
_chemical_formula_sum 'Al3 Ca6 O30 S1.5'
_chemical_name_systematic 'Ca6 Al3 (O H)18 (S O4)1.5 (H2 O)9'
_space_group_IT_number 148
_symmetry_space_group_name_Hall '-R 3'
_symmetry_space_group_name_H-M 'R -3 :H'
_cell_angle_alpha 90
_cell_angle_beta 90
_cell_angle_gamma 120
_cell_formula_units_Z 1
_cell_length_a 5.7586
_cell_length_b 5.7586
_cell_length_c 26.7946
_cell_volume 769.506
_citation_journal_id_ASTM NJMMAW
_cod_data_source_file Allmann_NJMMAW_1968_46.cif
_cod_data_source_block Al3Ca6O30S1.5
_cod_original_cell_volume 769.5056
_cod_database_code 1534150

loop_
_symmetry_equiv_pos_as_xyz
x,y,z
-y,x-y,z
-x+y,-x,z
-x,-y,-z
y,-x+y,-z
x-y,x,-z
x+2/3,y+1/3,z+1/3
-y+2/3,x-y+1/3,z+1/3
-x+y+2/3,-x+1/3,z+1/3
-x+2/3,-y+1/3,-z+1/3
y+2/3,-x+y+1/3,-z+1/3
x-y+2/3,x+1/3,-z+1/3
x+1/3,y+2/3,z+2/3
-y+1/3,x-y+2/3,z+2/3
-x+y+1/3,-x+2/3,z+2/3
-x+1/3,-y+2/3,-z+2/3
y+1/3,-x+y+2/3,-z+2/3
x-y+1/3,x+2/3,-z+2/3

loop_
_atom_site_label
_atom_site_type_symbol
_atom_site_fract_x
_atom_site_fract_y
_atom_site_fract_z
_atom_site_occupancy
_atom_site_U_iso_or_equiv
O1 O-2 0.2511 -0.0544 0.0371 1 0.0
O3 O-2 0.271 0.183 0.4763 0.25 0.0
Al1 Al+3 0 0 0 1 0.0
S1 S+6 0 0 0.5 0.5 0.0
O4 O-2 0 0 0.5463 0.25 0.0
O2 O-2 0 0 0.7814 1 0.0
Ca1 Ca+2 0.6667 0.3333 0.02123 1 0.0
